data_1544159
loop_
_publ_author_name
'Maugeri, Leonardo'
'Jamieson, Ellen M. G.'
'Cordes, David B.'
'Slawin, Alexandra M. Z.'
'Philp, Douglas'

_publ_section_title
;
 pH controlled assembly of a self-complementary halogen-bonded dimer
;
_journal_issue 2
_journal_name_full 'Chem. Sci.'
_journal_page_first 938
_journal_paper_doi 10.1039/C6SC03696A
_journal_volume 8
_journal_year 2017
_chemical_absolute_configuration ad
_chemical_formula_moiety 'C28 H26 F4 I N3 O, C4 H8 O'
_chemical_formula_sum 'C32 H34 F4 I N3 O2'
_chemical_formula_weight 695.54
_space_group_crystal_system orthorhombic
_space_group_IT_number 19
_space_group_name_Hall 'P 2ac 2ab'
_space_group_name_H-M_alt 'P 21 21 21'
_symmetry_space_group_name_Hall 'P 2ac 2ab'
_symmetry_space_group_name_H-M 'P 21 21 21'
_atom_sites_solution_hydrogens geom
_atom_sites_solution_primary direct
_atom_sites_solution_secondary difmap
_audit_creation_date 2016-06-27
_audit_creation_method 'by CrystalStructure 4.1'
_audit_update_record
;
2016-06-28 deposited with the CCDC.
2016-09-19 downloaded from the CCDC.
;
_cell_angle_alpha 90.0000
_cell_angle_beta 90.0000
_cell_angle_gamma 90.0000
_cell_formula_units_Z 4
_cell_length_a 8.4431(6)
_cell_length_b 11.7892(12)
_cell_length_c 31.416(3)
_cell_measurement_reflns_used 10264
_cell_measurement_temperature 173
_cell_measurement_theta_max 25.30
_cell_measurement_theta_min 1.30
_cell_volume 3127.1(5)
_computing_cell_refinement 'CrystalClear-SM Expert 2.1 b32'
_computing_data_collection 'CrystalClear-SM Expert 2.1 b32 (Rigaku, 2014)'
_computing_data_reduction 'CrystalClear-SM Expert 2.1 b32'
_computing_molecular_graphics 'CrystalStructure 4.1'
_computing_publication_material 'CrystalStructure 4.1 (Rigaku, 2014)'
_computing_structure_refinement 'SHELXL2013 (Sheldrick, 2008)'
_computing_structure_solution 'DIRDIF99-PATTY (Gould, et al., 1999)'
_diffrn_ambient_temperature 173
_diffrn_detector_area_resol_mean 5.814
_diffrn_measured_fraction_theta_full 0.992
_diffrn_measured_fraction_theta_max 0.992
_diffrn_measurement_device_type 'Rigaku XtaLAB P200'
_diffrn_measurement_method \w
_diffrn_radiation_type 'Mo K\a'
_diffrn_radiation_wavelength 0.71075
_diffrn_reflns_av_R_equivalents 0.0269
_diffrn_reflns_Laue_measured_fraction_full 0.992
_diffrn_reflns_Laue_measured_fraction_max 0.992
_diffrn_reflns_limit_h_max 10
_diffrn_reflns_limit_h_min -10
_diffrn_reflns_limit_k_max 14
_diffrn_reflns_limit_k_min -13
_diffrn_reflns_limit_l_max 37
_diffrn_reflns_limit_l_min -37
_diffrn_reflns_number 38083
_diffrn_reflns_point_group_measured_fraction_full 0.993
_diffrn_reflns_point_group_measured_fraction_max 0.992
_diffrn_reflns_theta_full 25.242
_diffrn_reflns_theta_max 25.344
_diffrn_reflns_theta_min 1.296
_diffrn_standards_number 0
_exptl_absorpt_coefficient_mu 1.081
_exptl_absorpt_correction_T_max 0.927
_exptl_absorpt_correction_T_min 0.853
_exptl_absorpt_correction_type multi-scan
_exptl_absorpt_process_details 'REQAB (Rigaku, 1998)'
_exptl_crystal_colour colorless
_exptl_crystal_density_diffrn 1.477
_exptl_crystal_density_method 'not measured'
_exptl_crystal_description prism
_exptl_crystal_F_000 1408.00
_exptl_crystal_recrystallization_method 'Re-crystallisation from solvent'
_exptl_crystal_size_max 0.240
_exptl_crystal_size_mid 0.080
_exptl_crystal_size_min 0.070
_refine_diff_density_max 0.54
_refine_diff_density_min -0.33
_refine_ls_abs_structure_details
;
 Flack x determined using 2263 quotients [(I+)-(I-)]/[(I+)+(I-)]
 (Parsons, Flack and Wagner, Acta Cryst. B69 (2013) 249-259).
;
_refine_ls_abs_structure_Flack -0.024(4)
_refine_ls_extinction_method none
_refine_ls_goodness_of_fit_ref 1.046
_refine_ls_hydrogen_treatment mixed
_refine_ls_number_parameters 388
_refine_ls_number_reflns 5690
_refine_ls_number_restraints 1
_refine_ls_R_factor_all 0.0265
_refine_ls_R_factor_gt 0.0245
_refine_ls_shift/su_max 0.001
_refine_ls_structure_factor_coef Fsqd
_refine_ls_weighting_details 'w = 1/[\s^2^(Fo^2^)+(0.0370P)^2^+1.5440P] where P=(Fo^2^+2Fc^2^)/3'
_refine_ls_weighting_scheme calc
_refine_ls_wR_factor_gt 0.0624
_refine_ls_wR_factor_ref 0.0634
_reflns_number_gt 5442
_reflns_number_total 5690
_reflns_threshold_expression F^2^>2.0\s(F^2^)
_cod_data_source_file c6sc03696a2.cif
_cod_data_source_block 2-H
_cod_depositor_comments 'Adding full bibliography for 1544158--1544161.cif.'
_cod_database_code 1544159
_solvent_exptl_crystal_recrystallization_method THF

loop_
_space_group_symop_id
_space_group_symop_operation_xyz
1 +X,+Y,+Z
2 1/2+X,1/2-Y,-Z
3 -X,1/2+Y,1/2-Z
4 1/2-X,-Y,1/2+Z

loop_
_atom_site_label
_atom_site_type_symbol
_atom_site_fract_x
_atom_site_fract_y
_atom_site_fract_z
_atom_site_U_iso_or_equiv
_atom_site_adp_type
_atom_site_occupancy
_atom_site_site_symmetry_order
_atom_site_calc_flag
_atom_site_refinement_flags_posn
_atom_site_refinement_flags_adp
I1 I 0.38709(3) 0.80209(2) 0.72163(2) 0.03584(9) Uani 1 1 d . .
F7 F 0.1381(3) 0.5779(2) 0.64798(9) 0.0530(7) Uani 1 1 d . .
F8 F -0.0534(3) 0.6792(2) 0.59267(9) 0.0503(7) Uani 1 1 d . .
F10 F 0.3776(3) 0.9014(2) 0.54431(8) 0.0474(6) Uani 1 1 d . .
F11 F 0.5648(3) 0.7970(3) 0.59971(9) 0.0509(7) Uani 1 1 d . .
O15 O -0.2348(4) 1.0346(3) 0.45083(11) 0.0541(9) Uani 1 1 d D .
H15 H -0.336(4) 1.044(6) 0.4633(19) 0.081 Uiso 1 1 d D U
O41 O 0.9569(7) 0.4225(7) 0.54056(17) 0.123(3) Uani 1 1 d . .
N2 N 0.4582(4) 0.6313(3) 0.65427(10) 0.0327(8) Uani 1 1 d . .
N3 N 0.5464(5) 0.5405(3) 0.64221(11) 0.0425(9) Uani 1 1 d . .
N4 N 0.6340(5) 0.5130(3) 0.67470(10) 0.0382(8) Uani 1 1 d . .
C1 C 0.4934(5) 0.6622(3) 0.69513(12) 0.0272(8) Uani 1 1 d . .
C5 C 0.6082(5) 0.5851(3) 0.70798(11) 0.0271(7) Uani 1 1 d . .
C6 C 0.3549(5) 0.6856(3) 0.62489(12) 0.0325(8) Uani 1 1 d . .
C7 C 0.1973(6) 0.6576(3) 0.62233(13) 0.0363(9) Uani 1 1 d . .
C8 C 0.0992(5) 0.7113(3) 0.59354(12) 0.0355(8) Uani 1 1 d . .
C9 C 0.1522(5) 0.7960(4) 0.56602(11) 0.0322(8) Uani 1 1 d . .
C10 C 0.3137(5) 0.8209(3) 0.56923(12) 0.0338(9) Uani 1 1 d . .
C11 C 0.4111(5) 0.7680(3) 0.59810(13) 0.0352(9) Uani 1 1 d . .
C12 C 0.0466(5) 0.8550(3) 0.53588(12) 0.0301(8) Uani 1 1 d . .
C13 C -0.1056(6) 0.8876(4) 0.54749(12) 0.0364(9) Uani 1 1 d . .
H13 H -0.1442 0.8685 0.5750 0.044 Uiso 1 1 calc R U
C14 C -0.2021(5) 0.9474(4) 0.51973(14) 0.0402(10) Uani 1 1 d . .
H14 H -0.3055 0.9695 0.5284 0.048 Uiso 1 1 calc R U
C15 C -0.1483(5) 0.9748(4) 0.47959(13) 0.0381(10) Uani 1 1 d . .
C16 C 0.0024(6) 0.9421(4) 0.46712(13) 0.0408(11) Uani 1 1 d . .
H16 H 0.0394 0.9609 0.4394 0.049 Uiso 1 1 calc R U
C17 C 0.0993(6) 0.8825(4) 0.49463(12) 0.0375(9) Uani 1 1 d . .
H17 H 0.2020 0.8599 0.4856 0.045 Uiso 1 1 calc R U
C18 C 0.6975(4) 0.5736(3) 0.74743(11) 0.0245(8) Uani 1 1 d . .
C19 C 0.6460(4) 0.6194(3) 0.78582(11) 0.0271(8) Uani 1 1 d . .
H19 H 0.5474 0.6581 0.7869 0.033 Uiso 1 1 calc R U
C20 C 0.7371(5) 0.6093(3) 0.82275(12) 0.0293(8) Uani 1 1 d . .
C21 C 0.8789(5) 0.5502(3) 0.82019(11) 0.0296(8) Uani 1 1 d . .
H21 H 0.9414 0.5422 0.8452 0.036 Uiso 1 1 calc R U
C22 C 0.9328(4) 0.5024(3) 0.78237(13) 0.0282(8) Uani 1 1 d . .
C23 C 0.8421(5) 0.5156(3) 0.74623(12) 0.0271(8) Uani 1 1 d . .
H23 H 0.8783 0.4847 0.7200 0.033 Uiso 1 1 calc R U
C24 C 0.6775(6) 0.6635(4) 0.86437(14) 0.0426(11) Uani 1 1 d . .
C25 C 0.7969(7) 0.6485(6) 0.90070(16) 0.0642(16) Uani 1 1 d . .
H25A H 0.7542 0.6824 0.9268 0.077 Uiso 1 1 calc R U
H25B H 0.8966 0.6860 0.8932 0.077 Uiso 1 1 calc R U
H25C H 0.8162 0.5675 0.9054 0.077 Uiso 1 1 calc R U
C26 C 0.5226(7) 0.6050(6) 0.87731(17) 0.0635(15) Uani 1 1 d . .
H26A H 0.4411 0.6203 0.8558 0.076 Uiso 1 1 calc R U
H26B H 0.4876 0.6342 0.9049 0.076 Uiso 1 1 calc R U
H26C H 0.5401 0.5230 0.8794 0.076 Uiso 1 1 calc R U
C27 C 0.6485(9) 0.7879(5) 0.85781(17) 0.0728(19) Uani 1 1 d . .
H27A H 0.6131 0.8220 0.8846 0.087 Uiso 1 1 calc R U
H27B H 0.5667 0.7983 0.8360 0.087 Uiso 1 1 calc R U
H27C H 0.7468 0.8245 0.8485 0.087 Uiso 1 1 calc R U
C28 C 1.0925(5) 0.4396(3) 0.78132(14) 0.0376(9) Uani 1 1 d . .
C29 C 1.1202(11) 0.3799(9) 0.7401(2) 0.130(4) Uani 1 1 d . .
H29A H 1.0336 0.3264 0.7348 0.156 Uiso 1 1 calc R U
H29B H 1.2208 0.3386 0.7414 0.156 Uiso 1 1 calc R U
H29C H 1.1244 0.4356 0.7169 0.156 Uiso 1 1 calc R U
C30 C 1.2191(7) 0.5247(7) 0.7868(6) 0.199(8) Uani 1 1 d . .
H30A H 1.3183 0.4864 0.7942 0.238 Uiso 1 1 calc R U
H30B H 1.1899 0.5772 0.8097 0.238 Uiso 1 1 calc R U
H30C H 1.2330 0.5671 0.7603 0.238 Uiso 1 1 calc R U
C31 C 1.1019(10) 0.3531(7) 0.8156(2) 0.110(3) Uani 1 1 d . .
H31A H 1.0854 0.3897 0.8433 0.131 Uiso 1 1 calc R U
H31B H 1.2065 0.3171 0.8151 0.131 Uiso 1 1 calc R U
H31C H 1.0200 0.2954 0.8111 0.131 Uiso 1 1 calc R U
C42 C 0.9029(18) 0.3496(10) 0.5136(3) 0.149(5) Uani 1 1 d . .
H42A H 0.9918 0.3152 0.4976 0.179 Uiso 1 1 calc R U
H42B H 0.8319 0.3878 0.4930 0.179 Uiso 1 1 calc R U
C43 C 0.817(2) 0.2630(8) 0.5359(4) 0.194(8) Uani 1 1 d . .
H43A H 0.8819 0.1932 0.5386 0.233 Uiso 1 1 calc R U
H43B H 0.7174 0.2444 0.5211 0.233 Uiso 1 1 calc R U
C44 C 0.7856(8) 0.3131(7) 0.5782(3) 0.096(2) Uani 1 1 d . .
H44A H 0.6737 0.3373 0.5805 0.115 Uiso 1 1 calc R U
H44B H 0.8084 0.2577 0.6011 0.115 Uiso 1 1 calc R U
C45 C 0.8917(8) 0.4108(6) 0.5812(2) 0.0759(17) Uani 1 1 d . .
H45A H 0.8323 0.4798 0.5893 0.091 Uiso 1 1 calc R U
H45B H 0.9758 0.3970 0.6025 0.091 Uiso 1 1 calc R U

loop_
_atom_site_aniso_label
_atom_site_aniso_U_11
_atom_site_aniso_U_22
_atom_site_aniso_U_33
_atom_site_aniso_U_23
_atom_site_aniso_U_13
_atom_site_aniso_U_12
I1 0.03645(14) 0.03076(13) 0.04029(13) -0.00446(11) -0.00608(12) 0.01177(11)
F7 0.0537(17) 0.0502(15) 0.0552(15) 0.0278(13) -0.0102(13) -0.0088(14)
F8 0.0376(13) 0.0521(16) 0.0611(16) 0.0238(13) -0.0136(12) -0.0107(12)
F10 0.0378(13) 0.0562(15) 0.0483(14) 0.0244(12) -0.0071(13) -0.0059(14)
F11 0.0308(13) 0.0613(16) 0.0607(16) 0.0185(15) -0.0119(11) -0.0028(13)
O15 0.052(2) 0.066(2) 0.0441(19) 0.0189(17) -0.0129(16) 0.0141(18)
O41 0.106(4) 0.189(7) 0.074(3) 0.023(4) -0.008(3) -0.090(5)
N2 0.0380(19) 0.0306(18) 0.0295(17) -0.0010(13) -0.0084(14) 0.0108(14)
N3 0.061(2) 0.0363(19) 0.0305(18) -0.0044(15) -0.0118(17) 0.0193(18)
N4 0.049(2) 0.0354(17) 0.0307(17) -0.0032(14) -0.0089(16) 0.0134(17)
C1 0.0279(19) 0.0228(18) 0.0310(19) -0.0001(15) -0.0011(15) 0.0026(14)
C5 0.0303(18) 0.0252(17) 0.0258(16) 0.0011(13) 0.0005(16) 0.0018(18)
C6 0.038(2) 0.0293(19) 0.0301(18) 0.0019(16) -0.0079(16) 0.0070(18)
C7 0.047(3) 0.030(2) 0.032(2) 0.0080(17) -0.0039(18) 0.0000(18)
C8 0.033(2) 0.036(2) 0.0384(19) 0.0036(17) -0.0064(17) -0.002(2)
C9 0.038(2) 0.0322(19) 0.0261(17) 0.0009(17) -0.0037(15) 0.0086(19)
C10 0.033(2) 0.035(2) 0.033(2) 0.0050(17) -0.0039(16) -0.0007(18)
C11 0.031(2) 0.038(2) 0.036(2) 0.0013(16) -0.0028(17) 0.0010(17)
C12 0.035(2) 0.0279(19) 0.0271(19) -0.0004(15) -0.0078(16) 0.0008(17)
C13 0.039(2) 0.041(2) 0.0289(19) 0.0076(16) -0.005(2) 0.002(2)
C14 0.036(2) 0.043(2) 0.042(2) 0.006(2) -0.0034(19) 0.009(2)
C15 0.041(3) 0.038(2) 0.035(2) 0.0069(17) -0.0121(18) 0.0026(19)
C16 0.046(3) 0.048(3) 0.028(2) 0.0064(19) -0.0083(19) -0.002(2)
C17 0.036(2) 0.047(2) 0.0293(19) 0.0020(17) -0.0054(19) 0.000(2)
C18 0.0250(19) 0.0223(17) 0.0263(19) 0.0029(14) -0.0015(15) -0.0031(15)
C19 0.0239(19) 0.0256(17) 0.032(2) -0.0002(14) 0.0008(15) 0.0038(14)
C20 0.033(2) 0.0267(19) 0.0283(19) -0.0013(16) -0.0016(16) -0.0034(16)
C21 0.0283(19) 0.0301(18) 0.0304(18) 0.0012(14) -0.0040(18) -0.0017(18)
C22 0.0242(18) 0.0265(17) 0.034(2) 0.0060(17) -0.0004(16) -0.0026(14)
C23 0.029(2) 0.0229(18) 0.0298(19) 0.0003(15) 0.0041(15) 0.0005(15)
C24 0.049(3) 0.050(3) 0.029(2) -0.0079(18) -0.0016(19) 0.008(2)
C25 0.064(4) 0.096(4) 0.033(2) -0.017(3) -0.007(2) 0.009(3)
C26 0.050(3) 0.096(5) 0.044(3) -0.005(3) 0.012(3) 0.008(3)
C27 0.122(6) 0.051(3) 0.045(3) -0.019(2) 0.001(3) 0.018(4)
C28 0.0262(19) 0.043(2) 0.044(2) 0.0072(19) 0.004(2) 0.0054(17)
C29 0.114(7) 0.201(10) 0.075(4) -0.026(5) -0.011(5) 0.124(7)
C30 0.022(3) 0.067(5) 0.51(3) -0.031(10) 0.018(8) 0.002(3)
C31 0.089(5) 0.143(7) 0.096(5) 0.067(5) 0.032(4) 0.079(5)
C42 0.209(13) 0.179(11) 0.059(4) -0.024(6) -0.012(7) -0.038(11)
C43 0.34(2) 0.073(6) 0.166(11) -0.011(7) -0.114(13) -0.069(10)
C44 0.057(4) 0.074(5) 0.156(8) 0.005(5) 0.018(4) -0.007(4)
C45 0.061(4) 0.074(4) 0.092(4) 0.000(3) 0.019(4) -0.010(4)

loop_
_atom_type_symbol
_atom_type_description
_atom_type_scat_dispersion_real
_atom_type_scat_dispersion_imag
_atom_type_scat_source
C C 0.0033 0.0016
;
International Tables for Crystallography
(Vol. C, Tables 4.2.6.8 and 6.1.1.4)
;
H H 0.0000 0.0000
;
International Tables for Crystallography
(Vol. C, Table 6.1.1.4)
;
F F 0.0171 0.0103
;
International Tables for Crystallography
(Vol. C, Tables 4.2.6.8 and 6.1.1.4)
;
I I -0.4742 1.8119
;
International Tables for Crystallography
(Vol. C, Tables 4.2.6.8 and 6.1.1.4)
;
N N 0.0061 0.0033
;
International Tables for Crystallography
(Vol. C, Tables 4.2.6.8 and 6.1.1.4)
;
O O 0.0106 0.0060
;
International Tables for Crystallography
(Vol. C, Tables 4.2.6.8 and 6.1.1.4)
;

loop_
_geom_angle_atom_site_label_1
_geom_angle_atom_site_label_2
_geom_angle_atom_site_label_3
_geom_angle
C15 O15 H15 106(4)
C42 O41 C45 113.3(7)
N3 N2 C1 110.7(3)
N3 N2 C6 120.7(3)
C1 N2 C6 128.5(3)
N4 N3 N2 106.8(3)
N3 N4 C5 110.8(3)
N2 C1 C5 104.5(3)
N2 C1 I1 120.0(3)
C5 C1 I1 135.4(3)
N4 C5 C1 107.2(3)
N4 C5 C18 120.7(3)
C1 C5 C18 132.1(3)
C11 C6 C7 118.0(4)
C11 C6 N2 120.4(4)
C7 C6 N2 121.6(4)
F7 C7 C6 119.7(4)
F7 C7 C8 119.6(4)
C6 C7 C8 120.7(4)
F8 C8 C7 117.4(4)
F8 C8 C9 119.8(4)
C7 C8 C9 122.8(4)
C8 C9 C10 114.7(3)
C8 C9 C12 122.8(4)
C10 C9 C12 122.4(4)
F10 C10 C11 117.7(4)
F10 C10 C9 119.9(3)
C11 C10 C9 122.4(4)
F11 C11 C6 119.5(4)
F11 C11 C10 119.2(4)
C6 C11 C10 121.4(4)
C13 C12 C17 118.0(4)
C13 C12 C9 121.4(4)
C17 C12 C9 120.6(4)
C14 C13 C12 121.2(4)
C14 C13 H13 119.4
C12 C13 H13 119.4
C15 C14 C13 120.0(4)
C15 C14 H14 120.0
C13 C14 H14 120.0
O15 C15 C14 123.5(4)
O15 C15 C16 116.7(4)
C14 C15 C16 119.7(4)
C17 C16 C15 120.5(4)
C17 C16 H16 119.7
C15 C16 H16 119.7
C16 C17 C12 120.4(4)
C16 C17 H17 119.8
C12 C17 H17 119.8
C19 C18 C23 119.1(3)
C19 C18 C5 122.6(3)
C23 C18 C5 118.3(3)
C18 C19 C20 121.0(3)
C18 C19 H19 119.5
C20 C19 H19 119.5
C21 C20 C19 118.0(3)
C21 C20 C24 122.6(4)
C19 C20 C24 119.4(4)
C20 C21 C22 122.4(4)
C20 C21 H21 118.8
C22 C21 H21 118.8
C23 C22 C21 118.4(3)
C23 C22 C28 121.6(4)
C21 C22 C28 120.0(4)
C22 C23 C18 121.2(4)
C22 C23 H23 119.4
C18 C23 H23 119.4
C27 C24 C25 108.8(5)
C27 C24 C26 109.7(5)
C25 C24 C26 108.1(4)
C27 C24 C20 110.0(4)
C25 C24 C20 111.7(4)
C26 C24 C20 108.5(4)
C24 C25 H25A 109.5
C24 C25 H25B 109.5
H25A C25 H25B 109.5
C24 C25 H25C 109.5
H25A C25 H25C 109.5
H25B C25 H25C 109.5
C24 C26 H26A 109.5
C24 C26 H26B 109.5
H26A C26 H26B 109.5
C24 C26 H26C 109.5
H26A C26 H26C 109.5
H26B C26 H26C 109.5
C24 C27 H27A 109.5
C24 C27 H27B 109.5
H27A C27 H27B 109.5
C24 C27 H27C 109.5
H27A C27 H27C 109.5
H27B C27 H27C 109.5
C30 C28 C31 110.0(8)
C30 C28 C29 108.0(8)
C31 C28 C29 107.3(6)
C30 C28 C22 107.8(4)
C31 C28 C22 111.2(4)
C29 C28 C22 112.5(4)
C28 C29 H29A 109.5
C28 C29 H29B 109.5
H29A C29 H29B 109.5
C28 C29 H29C 109.5
H29A C29 H29C 109.5
H29B C29 H29C 109.5
C28 C30 H30A 109.5
C28 C30 H30B 109.5
H30A C30 H30B 109.5
C28 C30 H30C 109.5
H30A C30 H30C 109.5
H30B C30 H30C 109.5
C28 C31 H31A 109.5
C28 C31 H31B 109.5
H31A C31 H31B 109.5
C28 C31 H31C 109.5
H31A C31 H31C 109.5
H31B C31 H31C 109.5
O41 C42 C43 109.3(8)
O41 C42 H42A 109.8
C43 C42 H42A 109.8
O41 C42 H42B 109.8
C43 C42 H42B 109.8
H42A C42 H42B 108.3
C42 C43 C44 104.3(7)
C42 C43 H43A 110.9
C44 C43 H43A 110.9
C42 C43 H43B 110.9
C44 C43 H43B 110.9
H43A C43 H43B 108.9
C45 C44 C43 105.1(8)
C45 C44 H44A 110.7
C43 C44 H44A 110.7
C45 C44 H44B 110.7
C43 C44 H44B 110.7
H44A C44 H44B 108.8
O41 C45 C44 105.1(6)
O41 C45 H45A 110.7
C44 C45 H45A 110.7
O41 C45 H45B 110.7
C44 C45 H45B 110.7
H45A C45 H45B 108.8

loop_
_geom_bond_atom_site_label_1
_geom_bond_atom_site_label_2
_geom_bond_distance
I1 C1 2.054(4)
F7 C7 1.336(5)
F8 C8 1.343(5)
F10 C10 1.344(5)
F11 C11 1.343(5)
O15 C15 1.359(5)
O15 H15 0.95(3)
O41 C42 1.290(11)
O41 C45 1.396(8)
N2 N3 1.357(5)
N2 C1 1.367(5)
N2 C6 1.422(5)
N3 N4 1.301(5)
N4 C5 1.365(5)
C1 C5 1.389(5)
C5 C18 1.457(5)
C6 C11 1.370(6)
C6 C7 1.374(6)
C7 C8 1.380(6)
C8 C9 1.394(6)
C9 C10 1.399(6)
C9 C12 1.475(5)
C10 C11 1.374(6)
C12 C13 1.390(7)
C12 C17 1.408(6)
C13 C14 1.386(6)
C13 H13 0.9500
C14 C15 1.379(6)
C14 H14 0.9500
C15 C16 1.386(7)
C16 C17 1.382(6)
C16 H16 0.9500
C17 H17 0.9500
C18 C19 1.391(5)
C18 C23 1.399(6)
C19 C20 1.397(5)
C19 H19 0.9500
C20 C21 1.387(6)
C20 C24 1.540(6)
C21 C22 1.392(6)
C21 H21 0.9500
C22 C23 1.379(5)
C22 C28 1.538(5)
C23 H23 0.9500
C24 C27 1.501(7)
C24 C25 1.533(7)
C24 C26 1.534(8)
C25 H25A 0.9800
C25 H25B 0.9800
C25 H25C 0.9800
C26 H26A 0.9800
C26 H26B 0.9800
C26 H26C 0.9800
C27 H27A 0.9800
C27 H27B 0.9800
C27 H27C 0.9800
C28 C30 1.476(8)
C28 C31 1.486(7)
C28 C29 1.493(8)
C29 H29A 0.9800
C29 H29B 0.9800
C29 H29C 0.9800
C30 H30A 0.9800
C30 H30B 0.9800
C30 H30C 0.9800
C31 H31A 0.9800
C31 H31B 0.9800
C31 H31C 0.9800
C42 C43 1.433(16)
C42 H42A 0.9900
C42 H42B 0.9900
C43 C44 1.478(15)
C43 H43A 0.9900
C43 H43B 0.9900
C44 C45 1.462(10)
C44 H44A 0.9900
C44 H44B 0.9900
C45 H45A 0.9900
C45 H45B 0.9900

loop_
_geom_torsion_atom_site_label_1
_geom_torsion_atom_site_label_2
_geom_torsion_atom_site_label_3
_geom_torsion_atom_site_label_4
_geom_torsion
C1 N2 N3 N4 0.9(5)
C6 N2 N3 N4 176.9(4)
N2 N3 N4 C5 -1.2(5)
N3 N2 C1 C5 -0.2(5)
C6 N2 C1 C5 -175.8(4)
N3 N2 C1 I1 177.0(3)
C6 N2 C1 I1 1.4(6)
N3 N4 C5 C1 1.1(5)
N3 N4 C5 C18 -177.7(4)
N2 C1 C5 N4 -0.5(4)
I1 C1 C5 N4 -177.0(3)
N2 C1 C5 C18 178.1(4)
I1 C1 C5 C18 1.5(7)
N3 N2 C6 C11 -85.4(5)
C1 N2 C6 C11 89.8(5)
N3 N2 C6 C7 94.6(5)
C1 N2 C6 C7 -90.2(5)
C11 C6 C7 F7 -179.9(4)
N2 C6 C7 F7 0.2(6)
C11 C6 C7 C8 0.0(6)
N2 C6 C7 C8 -179.9(4)
F7 C7 C8 F8 -0.4(6)
C6 C7 C8 F8 179.6(4)
F7 C7 C8 C9 179.5(4)
C6 C7 C8 C9 -0.4(7)
F8 C8 C9 C10 -178.9(4)
C7 C8 C9 C10 1.2(6)
F8 C8 C9 C12 1.2(6)
C7 C8 C9 C12 -178.7(4)
C8 C9 C10 F10 -179.8(4)
C12 C9 C10 F10 0.1(6)
C8 C9 C10 C11 -1.7(6)
C12 C9 C10 C11 178.2(4)
C7 C6 C11 F11 -179.8(4)
N2 C6 C11 F11 0.2(6)
C7 C6 C11 C10 -0.5(6)
N2 C6 C11 C10 179.5(4)
F10 C10 C11 F11 -1.2(6)
C9 C10 C11 F11 -179.3(4)
F10 C10 C11 C6 179.5(4)
C9 C10 C11 C6 1.4(7)
C8 C9 C12 C13 40.7(6)
C10 C9 C12 C13 -139.2(4)
C8 C9 C12 C17 -140.8(4)
C10 C9 C12 C17 39.3(6)
C17 C12 C13 C14 -1.3(6)
C9 C12 C13 C14 177.2(4)
C12 C13 C14 C15 0.6(7)
C13 C14 C15 O15 -179.0(4)
C13 C14 C15 C16 0.2(7)
O15 C15 C16 C17 179.0(4)
C14 C15 C16 C17 -0.2(7)
C15 C16 C17 C12 -0.6(7)
C13 C12 C17 C16 1.3(6)
C9 C12 C17 C16 -177.2(4)
N4 C5 C18 C19 -160.0(4)
C1 C5 C18 C19 21.6(6)
N4 C5 C18 C23 21.1(5)
C1 C5 C18 C23 -157.3(4)
C23 C18 C19 C20 0.8(6)
C5 C18 C19 C20 -178.2(3)
C18 C19 C20 C21 -1.3(6)
C18 C19 C20 C24 178.7(4)
C19 C20 C21 C22 0.6(6)
C24 C20 C21 C22 -179.4(4)
C20 C21 C22 C23 0.7(6)
C20 C21 C22 C28 178.9(4)
C21 C22 C23 C18 -1.3(6)
C28 C22 C23 C18 -179.5(3)
C19 C18 C23 C22 0.6(5)
C5 C18 C23 C22 179.6(3)
C21 C20 C24 C27 123.7(5)
C19 C20 C24 C27 -56.3(6)
C21 C20 C24 C25 2.8(6)
C19 C20 C24 C25 -177.2(4)
C21 C20 C24 C26 -116.3(5)
C19 C20 C24 C26 63.7(5)
C23 C22 C28 C30 108.9(8)
C21 C22 C28 C30 -69.3(8)
C23 C22 C28 C31 -130.4(6)
C21 C22 C28 C31 51.4(6)
C23 C22 C28 C29 -10.0(7)
C21 C22 C28 C29 171.8(6)
C45 O41 C42 C43 -12.4(16)
O41 C42 C43 C44 17.2(17)
C42 C43 C44 C45 -15.3(14)
C42 O41 C45 C44 1.9(11)
C43 C44 C45 O41 8.8(10)
